data_4074249
loop_
_publ_author_name
'Dost\'al, Libor'
'C\'isa\<rov\'a, Ivana'
'Jambor, Roman'
'R\%u\<zi\<cka, Ale\<s'
'Jir\'asko, Robert'
'Hole\<cek, Jaroslav'

_publ_section_title
;
 Structural Diversity of Organoantimony(III) and Organobismuth(III)
 Dihalides Containing O,C,O-Chelating Ligands
;
_journal_issue 18
_journal_name_full Organometallics
_journal_page_first 4366
_journal_paper_doi 10.1021/om060489q
_journal_volume 25
_journal_year 2006
_chemical_compound_source 'synthesized by the authors'
_chemical_formula_moiety 'C10 H13 Bi Cl2 O2'
_chemical_formula_sum 'C10 H13 Bi Cl2 O2'
_chemical_formula_weight 445.08
_chemical_name_systematic
; 
 ? 
;
_space_group_IT_number 2
_symmetry_cell_setting triclinic
_symmetry_space_group_name_Hall '-P 1'
_symmetry_space_group_name_H-M 'P -1'
_atom_sites_solution_hydrogens calc
_atom_sites_solution_primary direct
_atom_sites_solution_secondary difmap
_audit_creation_method SHELXL-97
_cell_angle_alpha 67.2420(17)
_cell_angle_beta 78.6410(16)
_cell_angle_gamma 77.3490(19)
_cell_formula_units_Z 2
_cell_length_a 8.4310(3)
_cell_length_b 8.9130(2)
_cell_length_c 9.3080(3)
_cell_measurement_reflns_used 6295
_cell_measurement_temperature 150(2)
_cell_measurement_theta_max 27.5
_cell_measurement_theta_min 1
_cell_volume 624.43(3)
_computing_cell_refinement 'COLLECT and DENZO'
_computing_data_collection 'COLLECT (Hooft, 1998) and DENZO (Otwinowski & Minor, 1997)'
_computing_data_reduction 'COLLECT and DENZO'
_computing_structure_refinement 'SHELXL-97 (Sheldrick, 1997)'
_computing_structure_solution 'SIR92 (Altomare et al., 1994)'
_diffrn_ambient_temperature 150(2)
_diffrn_detector_area_resol_mean 9.091
_diffrn_measured_fraction_theta_full 0.996
_diffrn_measured_fraction_theta_max 0.996
_diffrn_measurement_device_type 'Nonius KappaCCD area detector'
_diffrn_measurement_method '\f and \w scans to fill the Ewald sphere'
_diffrn_radiation_monochromator graphite
_diffrn_radiation_source 'fine-focus sealed tube'
_diffrn_radiation_type MoK\a
_diffrn_radiation_wavelength 0.71073
_diffrn_reflns_av_R_equivalents 0.0516
_diffrn_reflns_av_sigmaI/netI 0.0338
_diffrn_reflns_limit_h_max 10
_diffrn_reflns_limit_h_min -10
_diffrn_reflns_limit_k_max 11
_diffrn_reflns_limit_k_min -11
_diffrn_reflns_limit_l_max 12
_diffrn_reflns_limit_l_min -12
_diffrn_reflns_number 10467
_diffrn_reflns_theta_full 27.53
_diffrn_reflns_theta_max 27.53
_diffrn_reflns_theta_min 2.50
_diffrn_standards_number 0
_exptl_absorpt_coefficient_mu 14.523
_exptl_absorpt_correction_T_max 0.342
_exptl_absorpt_correction_T_min 0.098
_exptl_absorpt_correction_type gaussian
_exptl_absorpt_process_details '(Coppens, 1970)'
_exptl_crystal_colour colourless
_exptl_crystal_density_diffrn 2.367
_exptl_crystal_density_method 'not measured'
_exptl_crystal_description prism
_exptl_crystal_F_000 412
_exptl_crystal_size_max 0.25
_exptl_crystal_size_mid 0.2
_exptl_crystal_size_min 0.1
_refine_diff_density_max 1.312
_refine_diff_density_min -2.484
_refine_diff_density_rms 0.176
_refine_ls_extinction_coef 0.0090(5)
_refine_ls_extinction_expression Fc^*^=kFc[1+0.001xFc^2^\l^3^/sin(2\q)]^-1/4^
_refine_ls_extinction_method SHELXL
_refine_ls_goodness_of_fit_ref 1.096
_refine_ls_hydrogen_treatment constr
_refine_ls_matrix_type full
_refine_ls_number_parameters 139
_refine_ls_number_reflns 2853
_refine_ls_number_restraints 0
_refine_ls_restrained_S_all 1.096
_refine_ls_R_factor_all 0.0233
_refine_ls_R_factor_gt 0.0224
_refine_ls_shift/su_max 0.001
_refine_ls_shift/su_mean 0.000
_refine_ls_structure_factor_coef Fsqd
_refine_ls_weighting_details 'calc w=1/[\s^2^(Fo^2^)+(0.0264P)^2^+0.9244P] where P=(Fo^2^+2Fc^2^)/3'
_refine_ls_weighting_scheme calc
_refine_ls_wR_factor_gt 0.0544
_refine_ls_wR_factor_ref 0.0549
_reflns_number_gt 2752
_reflns_number_total 2853
_reflns_threshold_expression I>2\sigma(I)
_cod_data_source_file om060489qsi20060605_065356.cif
_cod_data_source_block 5-biocomcl2-ruzic
_cod_depositor_comments
;

2021-04-11
Z value and formula fixed to values more according to usual
chemical conventions.                 miguel
;
_cod_original_formula_sum 'C20 H26 Bi2 Cl4 O4'
_cod_original_formula_weight 890.17
_cod_original_formula_moiety 'C20 H26 Bi2 Cl4 O4'
_cod_original_formula_units_Z 1
_cod_database_code 4074249

loop_
_symmetry_equiv_pos_as_xyz
'x, y, z'
'-x, -y, -z'

loop_
_atom_site_label
_atom_site_type_symbol
_atom_site_fract_x
_atom_site_fract_y
_atom_site_fract_z
_atom_site_U_iso_or_equiv
_atom_site_adp_type
_atom_site_occupancy
_atom_site_symmetry_multiplicity
_atom_site_calc_flag
_atom_site_refinement_flags
Bi1 Bi 0.773460(15) 0.438335(15) 0.418171(15) 0.01385(8) Uani 1 1 d .
Cl1 Cl 1.09611(12) 0.41667(12) 0.33862(12) 0.0187(2) Uani 1 1 d .
Cl2 Cl 0.52581(12) 0.35016(12) 0.68576(12) 0.0207(2) Uani 1 1 d .
O1 O 0.8666(3) 0.1552(4) 0.6010(4) 0.0193(6) Uani 1 1 d .
O2 O 0.8058(4) 0.5408(4) 0.1247(3) 0.0189(6) Uani 1 1 d .
C1 C 0.7321(5) 0.2496(5) 0.3344(5) 0.0161(8) Uani 1 1 d .
C2 C 0.7330(5) 0.0862(5) 0.4367(5) 0.0191(8) Uani 1 1 d .
C3 C 0.6874(5) -0.0261(5) 0.3885(6) 0.0220(9) Uani 1 1 d .
H3 H 0.6838 -0.1340 0.4573 0.026 Uiso 1 1 calc R
C4 C 0.6474(5) 0.0232(5) 0.2373(6) 0.0237(9) Uani 1 1 d .
H4 H 0.6156 -0.0520 0.2061 0.028 Uiso 1 1 calc R
C5 C 0.6542(5) 0.1829(5) 0.1323(5) 0.0214(9) Uani 1 1 d .
H5 H 0.6312 0.2131 0.0302 0.026 Uiso 1 1 calc R
C6 C 0.6956(5) 0.2985(5) 0.1800(5) 0.0191(8) Uani 1 1 d .
C7 C 0.7825(5) 0.0332(5) 0.5973(5) 0.0198(8) Uani 1 1 d .
H7A H 0.6862 0.0215 0.6751 0.024 Uiso 1 1 calc R
H7B H 0.8538 -0.0725 0.6216 0.024 Uiso 1 1 calc R
C8 C 0.9077(6) 0.1208(6) 0.7533(5) 0.0239(9) Uani 1 1 d .
H8A H 0.8096 0.1169 0.8264 0.036 Uiso 1 1 calc R
H8B H 0.9630 0.2058 0.7499 0.036 Uiso 1 1 calc R
H8C H 0.9784 0.0165 0.7862 0.036 Uiso 1 1 calc R
C9 C 0.7050(5) 0.4707(5) 0.0675(5) 0.0199(8) Uani 1 1 d .
H9A H 0.7521 0.4701 -0.0361 0.024 Uiso 1 1 calc R
H9B H 0.5962 0.5354 0.0603 0.024 Uiso 1 1 calc R
C10 C 0.8284(6) 0.7048(5) 0.0204(5) 0.0263(10) Uani 1 1 d .
H10A H 0.8804 0.7024 -0.0803 0.039 Uiso 1 1 calc R
H10B H 0.8960 0.7469 0.0630 0.039 Uiso 1 1 calc R
H10C H 0.7238 0.7747 0.0089 0.039 Uiso 1 1 calc R

loop_
_atom_site_aniso_label
_atom_site_aniso_U_11
_atom_site_aniso_U_22
_atom_site_aniso_U_33
_atom_site_aniso_U_23
_atom_site_aniso_U_13
_atom_site_aniso_U_12
Bi1 0.01497(11) 0.01547(10) 0.01135(10) -0.00532(7) -0.00100(6) -0.00253(6)
Cl1 0.0169(4) 0.0242(5) 0.0159(5) -0.0085(4) 0.0001(4) -0.0045(4)
Cl2 0.0196(5) 0.0202(5) 0.0166(5) -0.0036(4) 0.0002(4) 0.0003(4)
O1 0.0207(14) 0.0200(14) 0.0167(15) -0.0046(12) -0.0039(12) -0.0045(12)
O2 0.0224(14) 0.0197(14) 0.0131(14) -0.0025(12) -0.0030(12) -0.0061(11)
C1 0.0144(18) 0.0186(19) 0.017(2) -0.0094(16) 0.0003(15) -0.0019(15)
C2 0.0164(19) 0.021(2) 0.020(2) -0.0105(18) 0.0037(16) -0.0024(15)
C3 0.021(2) 0.019(2) 0.025(2) -0.0082(18) 0.0015(18) -0.0047(16)
C4 0.020(2) 0.025(2) 0.033(3) -0.019(2) -0.0018(18) -0.0041(17)
C5 0.020(2) 0.028(2) 0.022(2) -0.0154(19) -0.0025(17) -0.0030(17)
C6 0.019(2) 0.023(2) 0.017(2) -0.0102(18) -0.0019(16) -0.0008(16)
C7 0.022(2) 0.0179(19) 0.018(2) -0.0066(17) 0.0019(17) -0.0029(16)
C8 0.029(2) 0.026(2) 0.013(2) -0.0016(18) -0.0061(18) -0.0029(18)
C9 0.024(2) 0.024(2) 0.013(2) -0.0077(17) -0.0052(17) -0.0029(17)
C10 0.041(3) 0.020(2) 0.014(2) -0.0003(18) -0.0016(19) -0.0113(19)

loop_
_atom_type_symbol
_atom_type_description
_atom_type_scat_dispersion_real
_atom_type_scat_dispersion_imag
_atom_type_scat_source
C C 0.0033 0.0016 'International Tables Vol C Tables 4.2.6.8 and 6.1.1.4'
H H 0.0000 0.0000 'International Tables Vol C Tables 4.2.6.8 and 6.1.1.4'
O O 0.0106 0.0060 'International Tables Vol C Tables 4.2.6.8 and 6.1.1.4'
Cl Cl 0.1484 0.1585 'International Tables Vol C Tables 4.2.6.8 and 6.1.1.4'
Bi Bi -4.1077 10.2566 'International Tables Vol C Tables 4.2.6.8 and 6.1.1.4'

loop_
_geom_angle_atom_site_label_1
_geom_angle_atom_site_label_2
_geom_angle_atom_site_label_3
_geom_angle
_geom_angle_site_symmetry_1
_geom_angle_site_symmetry_3
C1 Bi1 O1 69.25(12) . .
C1 Bi1 O2 69.17(12) . .
O1 Bi1 O2 127.50(10) . .
C1 Bi1 Cl1 98.37(10) . .
O1 Bi1 Cl1 79.39(7) . .
O2 Bi1 Cl1 76.44(7) . .
C1 Bi1 Cl2 92.12(10) . 2_666
O1 Bi1 Cl2 139.59(7) . 2_666
O2 Bi1 Cl2 71.78(7) . 2_666
Cl1 Bi1 Cl2 140.26(3) . 2_666
C1 Bi1 Cl2 92.66(11) . .
O1 Bi1 Cl2 71.05(7) . .
O2 Bi1 Cl2 140.69(7) . .
Cl1 Bi1 Cl2 142.28(3) . .
Cl2 Bi1 Cl2 74.54(3) 2_666 .
Bi1 Cl2 Bi1 105.46(3) 2_666 .
C8 O1 C7 112.6(3) . .
C8 O1 Bi1 123.5(3) . .
C7 O1 Bi1 113.1(2) . .
C9 O2 C10 112.2(3) . .
C9 O2 Bi1 112.0(2) . .
C10 O2 Bi1 126.1(3) . .
C2 C1 C6 120.4(4) . .
C2 C1 Bi1 120.3(3) . .
C6 C1 Bi1 119.2(3) . .
C3 C2 C1 119.6(4) . .
C3 C2 C7 120.5(4) . .
C1 C2 C7 119.9(4) . .
C4 C3 C2 119.9(4) . .
C4 C3 H3 120.1 . .
C2 C3 H3 120.1 . .
C5 C4 C3 121.0(4) . .
C5 C4 H4 119.5 . .
C3 C4 H4 119.5 . .
C4 C5 C6 119.9(4) . .
C4 C5 H5 120.1 . .
C6 C5 H5 120.1 . .
C5 C6 C1 119.1(4) . .
C5 C6 C9 120.5(4) . .
C1 C6 C9 120.4(4) . .
O1 C7 C2 108.8(3) . .
O1 C7 H7A 109.9 . .
C2 C7 H7A 109.9 . .
O1 C7 H7B 109.9 . .
C2 C7 H7B 109.9 . .
H7A C7 H7B 108.3 . .
O1 C8 H8A 109.5 . .
O1 C8 H8B 109.5 . .
H8A C8 H8B 109.5 . .
O1 C8 H8C 109.5 . .
H8A C8 H8C 109.5 . .
H8B C8 H8C 109.5 . .
O2 C9 C6 107.9(3) . .
O2 C9 H9A 110.1 . .
C6 C9 H9A 110.1 . .
O2 C9 H9B 110.1 . .
C6 C9 H9B 110.1 . .
H9A C9 H9B 108.4 . .
O2 C10 H10A 109.5 . .
O2 C10 H10B 109.5 . .
H10A C10 H10B 109.5 . .
O2 C10 H10C 109.5 . .
H10A C10 H10C 109.5 . .
H10B C10 H10C 109.5 . .

loop_
_geom_bond_atom_site_label_1
_geom_bond_atom_site_label_2
_geom_bond_distance
_geom_bond_site_symmetry_2
Bi1 C1 2.222(4) .
Bi1 O1 2.493(3) .
Bi1 O2 2.501(3) .
Bi1 Cl1 2.6595(10) .
Bi1 Cl2 2.8850(10) 2_666
Bi1 Cl2 2.8873(10) .
Cl2 Bi1 2.8850(10) 2_666
O1 C8 1.426(5) .
O1 C7 1.437(5) .
O2 C9 1.436(5) .
O2 C10 1.438(5) .
C1 C2 1.398(6) .
C1 C6 1.408(6) .
C2 C3 1.391(6) .
C2 C7 1.498(6) .
C3 C4 1.390(7) .
C3 H3 0.9300 .
C4 C5 1.386(7) .
C4 H4 0.9300 .
C5 C6 1.398(6) .
C5 H5 0.9300 .
C6 C9 1.496(6) .
C7 H7A 0.9700 .
C7 H7B 0.9700 .
C8 H8A 0.9600 .
C8 H8B 0.9600 .
C8 H8C 0.9600 .
C9 H9A 0.9700 .
C9 H9B 0.9700 .
C10 H10A 0.9600 .
C10 H10B 0.9600 .
C10 H10C 0.9600 .
